data_4308250
loop_
_publ_author_name
'C\'eline Pichon'
'Pierre Mialane'
'Anne Dolbecq'
'J\'er\^ome Marrot'
'Eric Rivi\`ere'
'Bineta Keita'
'Louis Nadjo'
'Francis S\'echeresse'

_publ_contact_author
; 
      Dr P. Mialane
      Institut Lavoisier de Versailles, UMR 8180
      Universit\'e de Versailles Saint-Quentin-en-Yvelines
      45 Avenue des Etats Unis
      78035 Versailles cedex
      France
;
_publ_contact_author_email mialane@chimie.uvsq.fr
_publ_contact_author_fax '(33) 1 39 25 43 81'
_publ_contact_author_phone '(33) 1 39 25 43 83'
_publ_section_title
;
Characterization and Electrochemical Properties of Molecular Icosanuclear
and Bidimensional Hexanuclear Cu(II) Azido Polyoxometalates
;
_journal_name_full 'Inorganic Chemistry'
_journal_page_first 5292
_journal_page_last 5301
_journal_paper_doi 10.1021/ic070313w
_journal_volume 46
_journal_year 2007
_chemical_formula_sum 'Cu6 N12 Na14 O105 Si2 W18'
_chemical_formula_weight 5916.70
_chemical_name_systematic
; 
 ? 
;
_space_group_IT_number 14
_symmetry_cell_setting monoclinic
_symmetry_space_group_name_Hall '-P 2ybc'
_symmetry_space_group_name_H-M 'P 1 21/c 1'
_atom_sites_solution_hydrogens none
_atom_sites_solution_primary direct
_atom_sites_solution_secondary difmap
_audit_creation_method SHELXL-97
_cell_angle_alpha 90.00
_cell_angle_beta 92.244(3)
_cell_angle_gamma 90.00
_cell_formula_units_Z 2
_cell_length_a 13.1745(9)
_cell_length_b 18.5992(12)
_cell_length_c 22.5851(13)
_cell_measurement_reflns_used 8360
_cell_measurement_temperature 100(2)
_cell_measurement_theta_max 40.30
_cell_measurement_theta_min 2.66
_cell_volume 5529.9(6)
_computing_cell_refinement 'Bruker SMART'
_computing_data_collection 'Bruker SMART'
_computing_data_reduction 'Bruker SAINT'
_computing_molecular_graphics 'Bruker SHELXTL'
_computing_publication_material 'Bruker SHELXTL'
_computing_structure_refinement 'SHELXL-97 (Sheldrick, 1997)'
_computing_structure_solution 'SHELXS-97 (Sheldrick, 1990)'
_diffrn_ambient_temperature 100(2)
_diffrn_measured_fraction_theta_full 0.999
_diffrn_measured_fraction_theta_max 0.999
_diffrn_measurement_device_type 'CCD area detector'
_diffrn_measurement_method 'phi and omega scans'
_diffrn_radiation_monochromator graphite
_diffrn_radiation_source 'fine-focus sealed tube'
_diffrn_radiation_type MoK\a
_diffrn_radiation_wavelength 0.71073
_diffrn_reflns_av_R_equivalents 0.0489
_diffrn_reflns_av_sigmaI/netI 0.0301
_diffrn_reflns_limit_h_max 15
_diffrn_reflns_limit_h_min -15
_diffrn_reflns_limit_k_max 21
_diffrn_reflns_limit_k_min -22
_diffrn_reflns_limit_l_max 26
_diffrn_reflns_limit_l_min -26
_diffrn_reflns_number 71118
_diffrn_reflns_theta_full 25.00
_diffrn_reflns_theta_max 25.00
_diffrn_reflns_theta_min 1.42
_exptl_absorpt_coefficient_mu 19.956
_exptl_absorpt_correction_T_max 0.1981
_exptl_absorpt_correction_T_min 0.1236
_exptl_absorpt_correction_type multi-scan
_exptl_crystal_colour yellow
_exptl_crystal_density_diffrn 3.553
_exptl_crystal_density_method 'not measured'
_exptl_crystal_description parallelepiped
_exptl_crystal_F_000 5224
_exptl_crystal_size_max 0.18
_exptl_crystal_size_mid 0.14
_exptl_crystal_size_min 0.12
_refine_diff_density_max 4.541
_refine_diff_density_min -3.064
_refine_diff_density_rms 0.858
_refine_ls_extinction_method none
_refine_ls_goodness_of_fit_ref 1.230
_refine_ls_hydrogen_treatment none
_refine_ls_matrix_type full
_refine_ls_number_parameters 751
_refine_ls_number_reflns 9740
_refine_ls_number_restraints 0
_refine_ls_restrained_S_all 1.230
_refine_ls_R_factor_all 0.0484
_refine_ls_R_factor_gt 0.0418
_refine_ls_shift/su_max 0.004
_refine_ls_shift/su_mean 0.000
_refine_ls_structure_factor_coef Fsqd
_refine_ls_weighting_details 'calc w=1/[\s^2^(Fo^2^)+(0.0667P)^2^+203.8457P] where P=(Fo^2^+2Fc^2^)/3'
_refine_ls_weighting_scheme calc
_refine_ls_wR_factor_gt 0.1203
_refine_ls_wR_factor_ref 0.1372
_reflns_number_gt 9036
_reflns_number_total 9740
_reflns_threshold_expression >2sigma(I)
_cod_data_source_file ic070313w-file001_1.cif
_cod_data_source_block 1
_cod_depositor_comments
;
The following automatic conversions were performed:
'_symmetry_cell_setting' value 'Monoclinic' changed to 'monoclinic'
according to '/home/saulius/struct/CIF-dictionaries/cif_core.dic'
dictionary named 'cif_core.dic' version 2.4.1 from 2010-06-29.

Automatic conversion script
Id: cif_fix_enum 1527 2010-12-29 10:47:43Z saulius 
;
_cod_database_code 4308250

loop_
_symmetry_equiv_pos_as_xyz
'x, y, z'
'-x, y+1/2, -z+1/2'
'-x, -y, -z'
'x, -y-1/2, z-1/2'

loop_
_atom_site_label
_atom_site_type_symbol
_atom_site_fract_x
_atom_site_fract_y
_atom_site_fract_z
_atom_site_U_iso_or_equiv
_atom_site_adp_type
_atom_site_occupancy
_atom_site_symmetry_multiplicity
_atom_site_calc_flag
_atom_site_refinement_flags
_atom_site_disorder_assembly
_atom_site_disorder_group
W1 W 0.32671(3) 0.22547(2) 0.245232(17) 0.01410(9) Uani 1 1 d . . .
W2 W 0.10827(3) 0.14690(2) 0.285954(16) 0.01112(9) Uani 1 1 d . . .
W3 W 0.29639(3) 0.17885(2) 0.387957(17) 0.01482(9) Uani 1 1 d . . .
W4 W 0.10948(3) 0.28082(2) 0.476137(16) 0.01095(9) Uani 1 1 d . . .
W5 W 0.35097(3) 0.36863(2) 0.433158(16) 0.01375(9) Uani 1 1 d . . .
W6 W 0.38226(3) 0.41363(2) 0.294504(17) 0.01651(9) Uani 1 1 d . . .
W7 W 0.17457(3) 0.38024(2) 0.181363(16) 0.01217(9) Uani 1 1 d . . .
W8 W -0.03797(3) 0.30231(2) 0.219247(16) 0.01102(9) Uani 1 1 d . . .
W9 W -0.07299(3) 0.25024(2) 0.375981(16) 0.01039(8) Uani 1 1 d . . .
Cu1 Cu -0.01082(9) 0.41255(6) 0.41490(5) 0.0105(3) Uani 1 1 d . . .
Cu2 Cu 0.22111(9) 0.49930(6) 0.37381(5) 0.0124(3) Uani 1 1 d . . .
Cu3 Cu 0.01931(9) 0.46402(6) 0.26653(5) 0.0116(3) Uani 1 1 d . . .
Si Si 0.15825(19) 0.32264(13) 0.32883(10) 0.0073(5) Uani 1 1 d . . .
O1 O 0.4105(7) 0.1921(4) 0.1978(3) 0.0278(14) Uani 1 1 d . . .
O2 O 0.2434(5) 0.2831(4) 0.1957(3) 0.0142(16) Uani 1 1 d . . .
O3 O 0.3906(5) 0.3068(4) 0.2762(3) 0.0167(17) Uani 1 1 d . . .
O4 O 0.2254(6) 0.1495(4) 0.2345(3) 0.0170(17) Uani 1 1 d . . .
O5 O 0.3740(5) 0.1735(4) 0.3160(3) 0.0166(17) Uani 1 1 d . . .
O6 O 0.2082(5) 0.2426(4) 0.3163(3) 0.0122(15) Uani 1 1 d . . .
O7 O 0.0604(6) 0.0636(4) 0.2646(3) 0.0163(16) Uani 1 1 d . . .
O8 O 0.0187(5) 0.1746(4) 0.3436(3) 0.0139(16) Uani 1 1 d . . .
O9 O 0.0424(5) 0.2120(4) 0.2329(3) 0.0110(15) Uani 1 1 d . . .
O10 O 0.2042(6) 0.1118(4) 0.3472(3) 0.0188(17) Uani 1 1 d . . .
O11 O 0.3686(7) 0.1176(4) 0.4294(3) 0.0278(14) Uani 1 1 d . . .
O12 O 0.1923(6) 0.2029(4) 0.4383(3) 0.0166(17) Uani 1 1 d . . .
O13 O 0.3607(6) 0.2646(4) 0.4072(3) 0.0206(18) Uani 1 1 d . . .
O14 O 0.1264(6) 0.2490(4) 0.5479(3) 0.0205(18) Uani 1 1 d . . .
O15 O 0.0342(5) 0.3612(4) 0.4882(3) 0.0154(16) Uani 1 1 d . . .
O16 O -0.0074(5) 0.2241(4) 0.4516(3) 0.0119(15) Uani 1 1 d . . .
O17 O 0.2327(6) 0.3351(4) 0.4704(3) 0.0175(17) Uani 1 1 d . . .
O18 O 0.0781(5) 0.3122(3) 0.3807(3) 0.0093(15) Uani 1 1 d . . .
O19 O 0.4388(6) 0.3626(4) 0.4919(3) 0.0197(18) Uani 1 1 d . . .
O20 O 0.3147(5) 0.4630(4) 0.4368(3) 0.0141(16) Uani 1 1 d . . .
O21 O 0.4436(5) 0.3858(4) 0.3705(3) 0.0207(18) Uani 1 1 d . . .
O22 O 0.2509(5) 0.3753(3) 0.3492(3) 0.0108(15) Uani 1 1 d . . .
O23 O 0.4930(6) 0.4371(5) 0.2598(3) 0.030(2) Uani 1 1 d . . .
O24 O 0.3414(5) 0.5006(4) 0.3225(3) 0.0155(16) Uani 1 1 d . . .
O25 O 0.2863(5) 0.4146(4) 0.2289(3) 0.0158(16) Uani 1 1 d . . .
O26 O 0.2188(6) 0.3956(4) 0.1112(3) 0.0233(19) Uani 1 1 d . . .
O27 O 0.0978(6) 0.4586(4) 0.1924(3) 0.0166(17) Uani 1 1 d . . .
O28 O 0.0568(5) 0.3219(3) 0.1580(3) 0.0096(15) Uani 1 1 d . . .
O29 O 0.1019(5) 0.3497(3) 0.2676(3) 0.0099(15) Uani 1 1 d . . .
O30 O -0.1356(6) 0.2666(4) 0.1744(3) 0.0171(17) Uani 1 1 d . . .
O31 O -0.0787(5) 0.3951(4) 0.2261(3) 0.0149(16) Uani 1 1 d . . .
O32 O -0.0858(5) 0.2798(4) 0.2963(3) 0.0154(16) Uani 1 1 d . . .
O33 O -0.1828(5) 0.1994(4) 0.3813(3) 0.0182(17) Uani 1 1 d . . .
O34 O -0.1154(5) 0.3341(5) 0.4039(3) 0.0198(18) Uani 1 1 d . . .
O35 O -0.0543(6) 0.4598(4) 0.3409(3) 0.0241(19) Uani 1 1 d . . .
O36 O 0.2343(12) 0.6273(7) 0.3945(6) 0.083(4) Uani 1 1 d . . .
N1 N 0.1031(7) 0.4841(4) 0.4277(3) 0.0139(13) Uani 1 1 d . . .
N2 N 0.1222(7) 0.4989(4) 0.4800(3) 0.0139(13) Uani 1 1 d . . .
N3 N 0.1394(7) 0.5099(5) 0.5299(4) 0.018(2) Uani 1 1 d . . .
N4 N 0.1271(6) 0.5241(5) 0.3064(4) 0.015(2) Uani 1 1 d . . .
N5 N 0.1620(9) 0.5695(7) 0.2720(5) 0.040(3) Uani 1 1 d . . .
N6 N 0.1937(11) 0.6147(8) 0.2398(5) 0.052(4) Uani 1 1 d . . .
Na1 Na 0.1360(3) 0.3003(2) 0.64217(16) 0.0126(9) Uani 1 1 d . . .
Na2 Na 0.4277(4) 0.1678(3) 0.0946(2) 0.0178(13) Uani 0.75 1 d P . .
Na3 Na 0.0000 0.5000 0.0000 0.065(3) Uani 1 2 d S . .
Na4 Na -0.2081(8) 0.4056(6) 0.3092(5) 0.040(3) Uani 0.50 1 d P . .
Na5 Na 0.2180(7) -0.0669(5) 0.4575(4) 0.080(3) Uani 1 1 d . . .
Na6 Na 0.6199(9) 0.4273(8) 0.1741(9) 0.166(7) Uani 1 1 d . . .
Na7 Na 0.5017(17) 0.569(2) 0.1640(10) 0.208(10) Uani 0.50 1 d P . .
Na8 Na -0.2433(16) 0.6170(13) -0.0047(12) 0.050(7) Uani 0.25 1 d P . .
Na9 Na 0.400(4) 0.228(3) 0.070(4) 0.166(7) Uani 0.25 1 d P . .
Na10 Na -0.3317(18) 0.1808(18) 0.3094(13) 0.315(10) Uani 0.50 1 d P . .
Na11 Na -0.146(3) 0.270(4) 0.549(2) 0.208(10) Uani 0.25 1 d P . .
Na12 Na 0.5310(11) 0.2734(7) 0.3533(7) 0.064(4) Uani 0.50 1 d P . .
O1W O 0.0429(12) 0.5421(6) 0.0966(4) 0.073(4) Uani 1 1 d . . .
O2W O 0.4513(11) 0.4177(10) 0.1145(10) 0.080(6) Uani 0.75 1 d P . .
O3W O 0.0130(8) 0.3811(5) 0.6115(4) 0.035(2) Uani 1 1 d . . .
O4W O 0.2609(7) 0.1229(5) 0.0961(4) 0.038(2) Uani 1 1 d . . .
O5W O 0.3591(8) 0.2841(5) 0.0609(5) 0.024(3) Uani 0.75 1 d P . .
O6W O 0.3950(7) 0.5461(5) 0.5259(4) 0.035(2) Uani 1 1 d . . .
O7W O -0.0463(9) 0.1202(7) 0.5423(4) 0.058(3) Uani 1 1 d . . .
O8W O 0.4731(8) 0.0479(6) 0.1139(5) 0.056(3) Uani 1 1 d . . .
O9W O -0.1622(11) 0.5538(9) 0.0071(6) 0.050(3) Uani 0.75 1 d P . .
O10W O 0.4278(11) 0.6070(9) 0.2559(7) 0.092(5) Uani 1 1 d . . .
O11W O 0.2078(10) -0.0359(5) 0.3563(5) 0.061(3) Uani 1 1 d . . .
O12W O -0.3268(13) 0.3648(11) 0.3787(10) 0.122(6) Uani 1 1 d . . .
O13W O 0.2317(18) -0.0739(11) 0.5632(10) 0.100(7) Uani 0.75 1 d P . .
O14W O 0.5910(13) 0.2128(11) 0.1123(9) 0.083(5) Uani 0.75 1 d P . .
O15W O 0.385(2) -0.0241(14) 0.466(2) 0.117(14) Uani 0.50 1 d P . .
O16W O 0.288(3) -0.171(2) 0.429(4) 0.28(4) Uani 0.50 1 d P . .
O17W O -0.3030(16) 0.3669(13) 0.2408(8) 0.050(3) Uani 0.50 1 d P . .
O18W O -0.237(3) 0.181(2) -0.0041(19) 0.122(6) Uani 0.50 1 d P . .
O19W O 0.500(5) 0.357(4) 0.146(3) 0.092(5) Uani 0.25 1 d P . .
O20W O 0.378(2) 0.502(2) 0.106(2) 0.149(17) Uani 0.50 1 d P . .
O21W O -0.2936(19) 0.5132(16) 0.3059(14) 0.083(5) Uani 0.50 1 d P . .
O22W O -0.229(4) 0.174(3) 0.5733(14) 0.179(17) Uani 0.50 1 d P . .

loop_
_atom_site_aniso_label
_atom_site_aniso_U_11
_atom_site_aniso_U_22
_atom_site_aniso_U_33
_atom_site_aniso_U_23
_atom_site_aniso_U_13
_atom_site_aniso_U_12
W1 0.01603(18) 0.0187(2) 0.00756(17) -0.00366(15) 0.00000(14) 0.00391(16)
W2 0.02075(18) 0.00420(16) 0.00827(17) -0.00281(13) -0.00153(15) 0.00046(14)
W3 0.02237(19) 0.01310(19) 0.00864(18) -0.00057(15) -0.00386(15) 0.00347(16)
W4 0.02019(18) 0.00902(17) 0.00361(16) 0.00074(13) -0.00010(14) -0.00478(15)
W5 0.01730(18) 0.01796(19) 0.00578(17) -0.00168(15) -0.00211(14) -0.00744(16)
W6 0.01876(19) 0.0233(2) 0.00761(17) -0.00213(16) 0.00275(15) -0.00935(16)
W7 0.02047(18) 0.01252(18) 0.00357(16) 0.00001(14) 0.00125(14) -0.00042(15)
W8 0.01691(18) 0.01007(18) 0.00589(17) -0.00159(14) -0.00224(14) 0.00158(15)
W9 0.01589(17) 0.00747(17) 0.00783(17) -0.00164(14) 0.00061(14) -0.00336(14)
Cu1 0.0200(5) 0.0079(5) 0.0035(5) -0.0010(4) 0.0013(4) -0.0037(4)
Cu2 0.0211(6) 0.0106(5) 0.0056(5) -0.0004(4) 0.0016(4) -0.0069(5)
Cu3 0.0223(6) 0.0063(5) 0.0063(5) 0.0009(4) 0.0009(4) 0.0007(5)
Si 0.0142(11) 0.0052(11) 0.0024(11) -0.0020(9) 0.0013(9) -0.0019(9)
O1 0.046(3) 0.021(3) 0.014(3) -0.009(2) -0.014(2) 0.018(3)
O2 0.012(3) 0.019(4) 0.012(3) -0.004(3) 0.002(3) 0.001(3)
O3 0.007(3) 0.032(4) 0.011(3) -0.006(3) 0.000(3) -0.009(3)
O4 0.030(4) 0.013(3) 0.009(3) -0.004(3) 0.000(3) 0.007(3)
O5 0.020(3) 0.016(3) 0.013(3) -0.003(3) -0.003(3) 0.008(3)
O6 0.015(3) 0.011(3) 0.010(3) -0.008(3) -0.001(3) -0.007(3)
O7 0.030(4) 0.003(3) 0.015(3) -0.005(3) 0.002(3) 0.001(3)
O8 0.022(3) 0.008(3) 0.011(3) -0.002(3) -0.001(3) -0.005(3)
O9 0.016(3) 0.010(3) 0.007(3) -0.003(3) 0.000(3) 0.001(3)
O10 0.025(4) 0.014(3) 0.017(4) -0.006(3) -0.003(3) 0.006(3)
O11 0.046(3) 0.021(3) 0.014(3) -0.009(2) -0.014(2) 0.018(3)
O12 0.034(4) 0.009(3) 0.006(3) -0.002(3) -0.004(3) 0.003(3)
O13 0.024(4) 0.030(4) 0.006(3) -0.001(3) -0.005(3) 0.002(3)
O14 0.031(4) 0.022(4) 0.009(3) -0.001(3) 0.004(3) -0.007(3)
O15 0.025(3) 0.013(3) 0.009(3) -0.004(3) 0.006(3) -0.009(3)
O16 0.022(3) 0.010(3) 0.004(3) 0.000(3) 0.001(3) -0.006(3)
O17 0.034(4) 0.015(3) 0.003(3) -0.001(3) 0.001(3) -0.005(3)
O18 0.016(3) 0.008(3) 0.004(3) 0.000(2) 0.000(2) -0.002(3)
O19 0.022(4) 0.027(4) 0.010(3) -0.002(3) -0.005(3) -0.006(3)
O20 0.019(3) 0.013(3) 0.010(3) -0.002(3) -0.001(3) -0.012(3)
O21 0.015(3) 0.035(4) 0.011(3) -0.005(3) -0.003(3) -0.006(3)
O22 0.019(3) 0.007(3) 0.007(3) 0.001(2) 0.001(3) -0.002(3)
O23 0.031(4) 0.044(5) 0.014(4) -0.001(4) 0.004(3) -0.010(4)
O24 0.023(3) 0.013(3) 0.011(3) 0.004(3) 0.000(3) -0.003(3)
O25 0.020(3) 0.022(4) 0.006(3) 0.003(3) -0.001(3) -0.007(3)
O26 0.030(4) 0.029(4) 0.011(3) 0.002(3) 0.001(3) -0.006(3)
O27 0.034(4) 0.009(3) 0.008(3) 0.002(3) 0.002(3) -0.003(3)
O28 0.016(3) 0.006(3) 0.006(3) 0.000(2) -0.004(3) 0.003(3)
O29 0.017(3) 0.010(3) 0.003(3) -0.001(2) 0.000(2) -0.006(3)
O30 0.025(4) 0.017(3) 0.009(3) -0.002(3) -0.008(3) 0.005(3)
O31 0.025(3) 0.012(3) 0.009(3) -0.005(3) 0.006(3) -0.001(3)
O32 0.020(3) 0.014(3) 0.012(3) -0.003(3) 0.002(3) 0.001(3)
O33 0.022(3) 0.022(4) 0.011(3) -0.003(3) 0.002(3) -0.014(3)
O34 0.011(3) 0.044(5) 0.004(3) 0.001(3) 0.000(3) -0.010(3)
O35 0.037(4) 0.024(4) 0.011(3) 0.000(3) 0.002(3) -0.002(3)
O36 0.117(11) 0.066(8) 0.065(8) -0.024(7) 0.007(8) -0.045(8)
N1 0.027(3) 0.009(3) 0.006(2) -0.001(2) 0.003(2) 0.004(2)
N2 0.027(3) 0.009(3) 0.006(2) -0.001(2) 0.003(2) 0.004(2)
N3 0.028(4) 0.010(4) 0.016(4) -0.008(3) 0.003(4) -0.007(4)
N4 0.021(4) 0.015(4) 0.009(4) 0.006(3) 0.001(3) -0.007(4)
N5 0.045(6) 0.039(6) 0.036(6) 0.008(5) -0.004(5) -0.007(5)
N6 0.071(9) 0.058(8) 0.027(6) 0.013(6) 0.003(6) -0.009(7)
Na1 0.0229(19) 0.0079(17) 0.0069(17) 0.0032(14) 0.0008(15) -0.0008(15)
Na2 0.026(3) 0.026(3) 0.001(2) -0.002(2) 0.000(2) 0.016(2)
Na3 0.105(7) 0.053(5) 0.037(4) -0.015(4) -0.012(5) 0.034(5)
Na4 0.044(6) 0.041(6) 0.035(5) -0.006(5) 0.002(5) -0.014(5)
Na5 0.087(5) 0.076(5) 0.078(5) 0.006(4) 0.001(4) -0.018(5)
Na6 0.078(7) 0.146(11) 0.275(19) 0.031(12) 0.012(9) -0.025(7)
Na7 0.137(11) 0.40(3) 0.087(12) -0.078(15) 0.026(10) -0.191(14)
Na8 0.032(10) 0.040(12) 0.076(16) 0.005(11) -0.018(11) 0.024(9)
Na9 0.078(7) 0.146(11) 0.275(19) 0.031(12) 0.012(9) -0.025(7)
Na10 0.099(13) 0.55(2) 0.307(18) -0.381(16) 0.078(12) -0.141(17)
Na11 0.137(11) 0.40(3) 0.087(12) -0.078(15) 0.026(10) -0.191(14)
Na12 0.064(8) 0.047(7) 0.081(10) -0.023(7) -0.006(7) -0.015(6)
O1W 0.168(12) 0.031(5) 0.019(5) -0.005(4) -0.005(6) 0.044(7)
O2W 0.037(7) 0.074(11) 0.128(15) -0.029(11) -0.030(9) -0.023(8)
O3W 0.058(5) 0.024(4) 0.024(4) 0.005(4) 0.012(4) 0.017(4)
O4W 0.036(5) 0.045(5) 0.032(5) -0.018(4) 0.003(4) 0.021(4)
O5W 0.034(5) 0.015(5) 0.024(5) -0.007(4) -0.001(5) 0.013(4)
O6W 0.037(5) 0.038(5) 0.031(5) -0.012(4) 0.005(4) -0.012(4)
O7W 0.074(7) 0.075(8) 0.025(5) 0.021(5) -0.002(5) -0.021(6)
O8W 0.064(6) 0.054(6) 0.048(6) 0.000(5) -0.012(5) 0.042(5)
O9W 0.054(6) 0.072(8) 0.024(5) -0.001(5) 0.006(5) 0.024(6)
O10W 0.086(9) 0.107(10) 0.082(9) 0.038(8) -0.031(7) -0.046(8)
O11W 0.093(8) 0.017(5) 0.070(7) 0.007(5) -0.038(6) -0.005(5)
O12W 0.082(8) 0.125(13) 0.162(14) 0.035(11) 0.059(9) 0.034(9)
O13W 0.119(17) 0.070(12) 0.110(16) 0.042(11) -0.006(14) -0.025(12)
O14W 0.062(8) 0.076(10) 0.113(12) 0.001(9) 0.049(8) -0.005(8)
O15W 0.079(19) 0.038(13) 0.23(4) 0.064(18) -0.03(2) -0.019(13)
O16W 0.07(2) 0.12(3) 0.65(11) -0.19(4) 0.01(4) 0.03(2)
O17W 0.054(6) 0.072(8) 0.024(5) -0.001(5) 0.006(5) 0.024(6)
O18W 0.082(8) 0.125(13) 0.162(14) 0.035(11) 0.059(9) 0.034(9)
O19W 0.086(9) 0.107(10) 0.082(9) 0.038(8) -0.031(7) -0.046(8)
O20W 0.055(15) 0.09(2) 0.30(5) 0.08(3) 0.07(2) 0.005(16)
O21W 0.062(8) 0.076(10) 0.113(12) 0.001(9) 0.049(8) -0.005(8)
O22W 0.26(4) 0.23(3) 0.052(16) -0.067(19) 0.05(2) -0.18(3)

loop_
_atom_type_symbol
_atom_type_description
_atom_type_scat_dispersion_real
_atom_type_scat_dispersion_imag
_atom_type_scat_source
O O 0.0106 0.0060 'International Tables Vol C Tables 4.2.6.8 and 6.1.1.4'
N N 0.0061 0.0033 'International Tables Vol C Tables 4.2.6.8 and 6.1.1.4'
Si Si 0.0817 0.0704 'International Tables Vol C Tables 4.2.6.8 and 6.1.1.4'
Cu Cu 0.3201 1.2651 'International Tables Vol C Tables 4.2.6.8 and 6.1.1.4'
W W -0.8490 6.8722 'International Tables Vol C Tables 4.2.6.8 and 6.1.1.4'
Na Na 0.0362 0.0249 'International Tables Vol C Tables 4.2.6.8 and 6.1.1.4'

loop_
_geom_angle_atom_site_label_1
_geom_angle_atom_site_label_2
_geom_angle_atom_site_label_3
_geom_angle
_geom_angle_site_symmetry_1
_geom_angle_site_symmetry_3
_geom_angle_publ_flag
O1 W1 O3 104.0(4) . . ?
O1 W1 O2 102.4(3) . . ?
O3 W1 O2 90.3(3) . . ?
O1 W1 O5 98.2(3) . . ?
O3 W1 O5 88.3(3) . . ?
O2 W1 O5 159.1(3) . . ?
O1 W1 O4 96.6(4) . . ?
O3 W1 O4 159.3(3) . . ?
O2 W1 O4 87.6(3) . . ?
O5 W1 O4 86.5(3) . . ?
O1 W1 O6 166.3(3) . . ?
O3 W1 O6 86.3(3) . . ?
O2 W1 O6 86.5(3) . . ?
O5 W1 O6 72.6(3) . . ?
O4 W1 O6 73.0(3) . . ?
O1 W1 Na1 89.9(3) . 4_565 ?
O3 W1 Na1 133.4(2) . 4_565 ?
O2 W1 Na1 43.1(2) . 4_565 ?
O5 W1 Na1 134.2(2) . 4_565 ?
O4 W1 Na1 47.8(2) . 4_565 ?
O6 W1 Na1 89.61(17) . 4_565 ?
O1 W1 Na12 91.8(4) . . ?
O3 W1 Na12 40.6(3) . . ?
O2 W1 Na12 131.0(3) . . ?
O5 W1 Na12 51.2(3) . . ?
O4 W1 Na12 137.6(3) . . ?
O6 W1 Na12 90.2(3) . . ?
Na1 W1 Na12 174.0(2) 4_565 . ?
O7 W2 O8 101.9(3) . . ?
O7 W2 O9 104.1(3) . . ?
O8 W2 O9 88.8(3) . . ?
O7 W2 O10 96.7(3) . . ?
O8 W2 O10 90.4(3) . . ?
O9 W2 O10 158.9(3) . . ?
O7 W2 O4 98.2(3) . . ?
O8 W2 O4 159.8(3) . . ?
O9 W2 O4 87.7(3) . . ?
O10 W2 O4 85.8(3) . . ?
O7 W2 O6 166.2(3) . . ?
O8 W2 O6 87.1(3) . . ?
O9 W2 O6 86.3(3) . . ?
O10 W2 O6 72.6(3) . . ?
O4 W2 O6 72.8(3) . . ?
O7 W2 Na1 92.5(2) . 4_565 ?
O8 W2 Na1 132.6(2) . 4_565 ?
O9 W2 Na1 43.8(2) . 4_565 ?
O10 W2 Na1 132.7(2) . 4_565 ?
O4 W2 Na1 47.0(2) . 4_565 ?
O6 W2 Na1 88.80(18) . 4_565 ?
O11 W3 O13 101.7(4) . . ?
O11 W3 O12 103.2(3) . . ?
O13 W3 O12 89.5(3) . . ?
O11 W3 O10 98.8(3) . . ?
O13 W3 O10 159.2(3) . . ?
O12 W3 O10 89.0(3) . . ?
O11 W3 O5 96.9(3) . . ?
O13 W3 O5 89.4(3) . . ?
O12 W3 O5 159.6(3) . . ?
O10 W3 O5 84.9(3) . . ?
O11 W3 O6 167.2(3) . . ?
O13 W3 O6 86.2(3) . . ?
O12 W3 O6 86.7(3) . . ?
O10 W3 O6 73.0(3) . . ?
O5 W3 O6 72.9(3) . . ?
O11 W3 Na8 54.1(5) . 2_545 ?
O13 W3 Na8 104.2(5) . 2_545 ?
O12 W3 Na8 49.6(5) . 2_545 ?
O10 W3 Na8 90.4(5) . 2_545 ?
O5 W3 Na8 149.6(5) . 2_545 ?
O6 W3 Na8 134.0(5) . 2_545 ?
O11 W3 Na7 53.4(5) . 2_645 ?
O13 W3 Na7 103.3(6) . 2_645 ?
O12 W3 Na7 154.9(5) . 2_645 ?
O10 W3 Na7 86.3(6) . 2_645 ?
O5 W3 Na7 44.0(4) . 2_645 ?
O6 W3 Na7 115.3(4) . 2_645 ?
Na8 W3 Na7 105.7(6) 2_545 2_645 ?
O11 W3 Na12 88.9(4) . . ?
O13 W3 Na12 41.8(3) . . ?
O12 W3 Na12 131.3(3) . . ?
O10 W3 Na12 136.2(3) . . ?
O5 W3 Na12 51.3(3) . . ?
O6 W3 Na12 90.5(3) . . ?
Na8 W3 Na12 127.0(5) 2_545 . ?
Na7 W3 Na12 64.1(6) 2_645 . ?
O14 W4 O15 101.0(3) . . ?
O14 W4 O17 99.5(3) . . ?
O15 W4 O17 92.6(3) . . ?
O14 W4 O16 98.8(3) . . ?
O15 W4 O16 93.4(3) . . ?
O17 W4 O16 159.3(3) . . ?
O14 W4 O12 95.6(3) . . ?
O15 W4 O12 163.2(3) . . ?
O17 W4 O12 83.0(3) . . ?
O16 W4 O12 85.7(3) . . ?
O14 W4 O18 174.2(3) . . ?
O15 W4 O18 81.4(3) . . ?
O17 W4 O18 85.6(3) . . ?
O16 W4 O18 75.7(2) . . ?
O12 W4 O18 82.2(2) . . ?
O14 W4 Na8 59.6(5) . 2_545 ?
O15 W4 Na8 160.5(5) . 2_545 ?
O17 W4 Na8 92.8(4) . 2_545 ?
O16 W4 Na8 88.2(4) . 2_545 ?
O12 W4 Na8 36.2(5) . 2_545 ?
O18 W4 Na8 117.7(5) . 2_545 ?
O19 W5 O20 101.3(3) . . ?
O19 W5 O17 100.0(3) . . ?
O20 W5 O17 94.3(3) . . ?
O19 W5 O21 98.6(3) . . ?
O20 W5 O21 92.7(3) . . ?
O17 W5 O21 158.4(3) . . ?
O19 W5 O13 96.5(3) . . ?
O20 W5 O13 162.2(3) . . ?
O17 W5 O13 83.0(3) . . ?
O21 W5 O13 84.1(3) . . ?
O19 W5 O22 173.5(3) . . ?
O20 W5 O22 80.8(3) . . ?
O17 W5 O22 85.9(3) . . ?
O21 W5 O22 75.1(3) . . ?
O13 W5 O22 81.4(3) . . ?
O19 W5 Na12 85.2(4) . . ?
O20 W5 Na12 133.8(3) . . ?
O17 W5 Na12 130.0(3) . . ?
O21 W5 Na12 41.3(3) . . ?
O13 W5 Na12 47.1(3) . . ?
O22 W5 Na12 88.9(3) . . ?
O19 W5 Na9 38.8(9) . 4_566 ?
O20 W5 Na9 118.7(11) . 4_566 ?
O17 W5 Na9 65.1(8) . 4_566 ?
O21 W5 Na9 127.9(8) . 4_566 ?
O13 W5 Na9 76.2(11) . 4_566 ?
O22 W5 Na9 145.0(10) . 4_566 ?
Na12 W5 Na9 95.0(10) . 4_566 ?
O23 W6 O24 101.4(4) . . ?
O23 W6 O25 100.9(3) . . ?
O24 W6 O25 93.8(3) . . ?
O23 W6 O21 97.9(3) . . ?
O24 W6 O21 92.7(3) . . ?
O25 W6 O21 158.4(3) . . ?
O23 W6 O3 95.8(4) . . ?
O24 W6 O3 162.8(3) . . ?
O25 W6 O3 83.7(3) . . ?
O21 W6 O3 84.0(3) . . ?
O23 W6 O22 172.3(3) . . ?
O24 W6 O22 81.3(3) . . ?
O25 W6 O22 86.0(3) . . ?
O21 W6 O22 74.7(3) . . ?
O3 W6 O22 81.5(2) . . ?
O23 W6 Na12 83.7(4) . . ?
O24 W6 Na12 134.3(3) . . ?
O25 W6 Na12 130.3(3) . . ?
O21 W6 Na12 41.9(3) . . ?
O3 W6 Na12 46.7(3) . . ?
O22 W6 Na12 89.2(3) . . ?
O26 W7 O27 101.8(3) . . ?
O26 W7 O25 100.4(3) . . ?
O27 W7 O25 94.4(3) . . ?
O26 W7 O28 97.9(3) . . ?
O27 W7 O28 92.5(3) . . ?
O25 W7 O28 158.7(3) . . ?
O26 W7 O2 97.3(3) . . ?
O27 W7 O2 160.8(3) . . ?
O25 W7 O2 83.0(3) . . ?
O28 W7 O2 83.9(3) . . ?
O26 W7 O29 172.4(3) . . ?
O27 W7 O29 80.0(3) . . ?
O25 W7 O29 86.7(3) . . ?
O28 W7 O29 74.7(2) . . ?
O2 W7 O29 80.9(3) . . ?
O26 W7 Na1 88.7(3) . 4_565 ?
O27 W7 Na1 137.3(2) . 4_565 ?
O25 W7 Na1 124.5(2) . 4_565 ?
O28 W7 Na1 44.9(2) . 4_565 ?
O2 W7 Na1 41.5(2) . 4_565 ?
O29 W7 Na1 85.14(17) . 4_565 ?
O30 W8 O31 101.4(3) . . ?
O30 W8 O32 100.6(3) . . ?
O31 W8 O32 91.2(3) . . ?
O30 W8 O28 98.0(3) . . ?
O31 W8 O28 94.8(3) . . ?
O32 W8 O28 158.9(3) . . ?
O30 W8 O9 98.3(3) . . ?
O31 W8 O9 160.1(3) . . ?
O32 W8 O9 82.4(3) . . ?
O28 W8 O9 85.1(3) . . ?
O30 W8 O29 172.7(3) . . ?
O31 W8 O29 80.1(3) . . ?
O32 W8 O29 86.4(3) . . ?
O28 W8 O29 74.8(2) . . ?
O9 W8 O29 80.7(2) . . ?
O30 W8 Na1 89.2(2) . 4_565 ?
O31 W8 Na1 139.7(2) . 4_565 ?
O32 W8 Na1 125.2(2) . 4_565 ?
O28 W8 Na1 44.98(19) . 4_565 ?
O9 W8 Na1 42.81(19) . 4_565 ?
O29 W8 Na1 85.20(17) . 4_565 ?
O30 W8 Na4 94.0(3) . . ?
O31 W8 Na4 42.2(3) . . ?
O32 W8 Na4 51.4(3) . . ?
O28 W8 Na4 136.9(3) . . ?
O9 W8 Na4 133.7(3) . . ?
O29 W8 Na4 91.9(2) . . ?
Na1 W8 Na4 175.81(19) 4_565 . ?
O33 W9 O34 100.3(3) . . ?
O33 W9 O32 100.5(3) . . ?
O34 W9 O32 93.7(3) . . ?
O33 W9 O16 98.4(3) . . ?
O34 W9 O16 92.4(3) . . ?
O32 W9 O16 158.8(3) . . ?
O33 W9 O8 99.1(3) . . ?
O34 W9 O8 160.6(3) . . ?
O32 W9 O8 83.7(3) . . ?
O16 W9 O8 83.8(3) . . ?
O33 W9 O18 172.7(3) . . ?
O34 W9 O18 80.1(3) . . ?
O32 W9 O18 86.7(3) . . ?
O16 W9 O18 74.4(2) . . ?
O8 W9 O18 80.6(3) . . ?
O33 W9 Na4 93.7(3) . . ?
O34 W9 Na4 46.0(3) . . ?
O32 W9 Na4 49.9(3) . . ?
O16 W9 Na4 138.2(3) . . ?
O8 W9 Na4 133.4(3) . . ?
O18 W9 Na4 91.7(2) . . ?
O35 Cu1 O15 177.8(3) . . ?
O35 Cu1 O34 92.5(3) . . ?
O15 Cu1 O34 86.3(3) . . ?
O35 Cu1 N1 91.0(3) . . ?
O15 Cu1 N1 90.1(3) . . ?
O34 Cu1 N1 174.9(3) . . ?
O35 Cu1 O18 102.1(3) . . ?
O15 Cu1 O18 75.8(3) . . ?
O34 Cu1 O18 74.5(3) . . ?
N1 Cu1 O18 101.2(3) . . ?
O35 Cu1 N3 89.2(3) . 3_566 ?
O15 Cu1 N3 92.7(3) . 3_566 ?
O34 Cu1 N3 90.3(3) . 3_566 ?
N1 Cu1 N3 93.5(3) . 3_566 ?
O18 Cu1 N3 161.3(3) . 3_566 ?
O35 Cu1 Na4 40.5(3) . . ?
O15 Cu1 Na4 138.6(3) . . ?
O34 Cu1 Na4 52.9(3) . . ?
N1 Cu1 Na4 131.1(3) . . ?
O18 Cu1 Na4 96.6(2) . . ?
N3 Cu1 Na4 82.2(3) 3_566 . ?
O20 Cu2 N4 173.2(3) . . ?
O20 Cu2 O24 86.2(3) . . ?
N4 Cu2 O24 92.2(3) . . ?
O20 Cu2 N1 89.5(3) . . ?
N4 Cu2 N1 91.3(3) . . ?
O24 Cu2 N1 172.5(3) . . ?
O20 Cu2 O22 74.6(3) . . ?
N4 Cu2 O22 98.6(3) . . ?
O24 Cu2 O22 74.8(3) . . ?
N1 Cu2 O22 98.1(3) . . ?
O20 Cu2 O36 99.2(4) . . ?
N4 Cu2 O36 87.5(4) . . ?
O24 Cu2 O36 92.7(4) . . ?
N1 Cu2 O36 94.1(4) . . ?
O22 Cu2 O36 166.2(4) . . ?
O35 Cu3 N4 90.1(3) . . ?
O35 Cu3 O27 174.6(3) . . ?
N4 Cu3 O27 91.4(3) . . ?
O35 Cu3 O31 91.9(3) . . ?
N4 Cu3 O31 174.1(3) . . ?
O27 Cu3 O31 86.1(3) . . ?
O35 Cu3 O7 93.5(3) . 2 ?
N4 Cu3 O7 89.7(3) . 2 ?
O27 Cu3 O7 91.7(3) . 2 ?
O31 Cu3 O7 95.7(3) . 2 ?
O35 Cu3 O29 101.2(3) . . ?
N4 Cu3 O29 100.3(3) . . ?
O27 Cu3 O29 73.4(3) . . ?
O31 Cu3 O29 73.8(3) . . ?
O7 Cu3 O29 162.1(2) 2 . ?
O35 Cu3 Na4 43.1(3) . . ?
N4 Cu3 Na4 132.7(3) . . ?
O27 Cu3 Na4 135.8(3) . . ?
O31 Cu3 Na4 50.3(3) . . ?
O7 Cu3 Na4 86.9(3) 2 . ?
O29 Cu3 Na4 96.9(3) . . ?
O22 Si O18 111.9(3) . . ?
O22 Si O29 111.7(3) . . ?
O18 Si O29 111.4(4) . . ?
O22 Si O6 107.0(4) . . ?
O18 Si O6 106.9(4) . . ?
O29 Si O6 107.7(3) . . ?
W1 O1 Na2 141.0(4) . . ?
W1 O1 Na9 121.8(12) . . ?
Na2 O1 Na9 25.5(13) . . ?
W1 O2 W7 147.9(4) . . ?
W1 O2 Na1 104.6(3) . 4_565 ?
W7 O2 Na1 104.1(3) . 4_565 ?
W1 O3 W6 147.8(4) . . ?
W1 O3 Na12 111.3(4) . . ?
W6 O3 Na12 98.1(4) . . ?
W1 O4 W2 119.5(3) . . ?
W1 O4 Na1 97.4(3) . 4_565 ?
W2 O4 Na1 98.4(3) . 4_565 ?
W1 O5 W3 119.7(4) . . ?
W1 O5 Na7 134.4(6) . 2_645 ?
W3 O5 Na7 104.1(6) . 2_645 ?
W1 O5 Na12 97.0(4) . . ?
W3 O5 Na12 96.7(4) . . ?
Na7 O5 Na12 89.6(8) 2_645 . ?
Si O6 W3 122.6(3) . . ?
Si O6 W2 121.3(4) . . ?
W3 O6 W2 94.5(2) . . ?
Si O6 W1 121.9(4) . . ?
W3 O6 W1 94.7(2) . . ?
W2 O6 W1 94.7(2) . . ?
W2 O7 Cu3 172.7(4) . 2_545 ?
W2 O8 W9 148.5(4) . . ?
W2 O9 W8 149.5(4) . . ?
W2 O9 Na1 103.8(3) . 4_565 ?
W8 O9 Na1 103.3(3) . 4_565 ?
W3 O10 W2 119.7(4) . . ?
W3 O11 Na8 90.4(7) . 2_545 ?
W3 O11 Na7 98.0(6) . 2_645 ?
Na8 O11 Na7 160.8(10) 2_545 2_645 ?
W3 O12 W4 148.0(4) . . ?
W3 O12 Na8 91.6(7) . 2_545 ?
W4 O12 Na8 112.1(7) . 2_545 ?
W3 O13 W5 149.0(4) . . ?
W3 O13 Na12 109.9(4) . . ?
W5 O13 Na12 98.1(4) . . ?
W4 O14 Na1 135.6(4) . . ?
W4 O15 Cu1 114.7(3) . . ?
W4 O16 W9 116.0(3) . . ?
W5 O17 W4 155.5(4) . . ?
Si O18 W4 128.5(4) . . ?
Si O18 W9 127.9(3) . . ?
W4 O18 W9 92.3(2) . . ?
Si O18 Cu1 119.3(3) . . ?
W4 O18 Cu1 88.1(2) . . ?
W9 O18 Cu1 88.4(2) . . ?
W5 O19 Na2 133.9(4) . 4_566 ?
W5 O19 Na9 115.7(14) . 4_566 ?
Na2 O19 Na9 30.6(16) 4_566 4_566 ?
W5 O20 Cu2 117.2(3) . . ?
W5 O21 W6 116.1(4) . . ?
W5 O21 Na12 107.0(5) . . ?
W6 O21 Na12 105.8(5) . . ?
Si O22 W5 127.8(4) . . ?
Si O22 W6 128.0(4) . . ?
W5 O22 W6 92.4(2) . . ?
Si O22 Cu2 121.2(4) . . ?
W5 O22 Cu2 87.4(2) . . ?
W6 O22 Cu2 87.6(2) . . ?
W6 O23 Na6 152.7(6) . . ?
W6 O24 Cu2 116.2(4) . . ?
W7 O25 W6 155.6(4) . . ?
W7 O26 Na8 160.6(7) . 3_565 ?
W7 O27 Cu3 117.9(3) . . ?
W8 O28 W7 116.1(3) . . ?
W8 O28 Na1 102.3(3) . 4_565 ?
W7 O28 Na1 102.1(3) . 4_565 ?
Si O29 W7 127.8(4) . . ?
Si O29 W8 128.4(4) . . ?
W7 O29 W8 92.6(2) . . ?
Si O29 Cu3 118.5(3) . . ?
W7 O29 Cu3 88.6(2) . . ?
W8 O29 Cu3 88.9(2) . . ?
W8 O30 Na11 131.5(11) . 4_565 ?
W8 O31 Cu3 117.2(4) . . ?
W8 O31 Na4 109.8(4) . . ?
Cu3 O31 Na4 93.0(3) . . ?
W9 O32 W8 155.5(4) . . ?
W9 O32 Na4 99.9(3) . . ?
W8 O32 Na4 96.9(3) . . ?
W9 O33 Na10 131.2(8) . . ?
W9 O34 Cu1 117.1(4) . . ?
W9 O34 Na4 106.4(4) . . ?
Cu1 O34 Na4 91.5(4) . . ?
Cu1 O35 Cu3 127.5(4) . . ?
Cu1 O35 Na4 106.7(4) . . ?
Cu3 O35 Na4 101.8(4) . . ?
Cu2 O36 Na11 141.8(13) . 3_566 ?
N2 N1 Cu1 114.1(7) . . ?
N2 N1 Cu2 114.3(7) . . ?
Cu1 N1 Cu2 126.0(4) . . ?
N3 N2 N1 177.3(10) . . ?
N5 N4 Cu2 113.7(8) . . ?
N5 N4 Cu3 111.7(7) . . ?
Cu2 N4 Cu3 129.0(4) . . ?
N6 N5 N4 177.9(15) . . ?
N5 N6 Na10 153.5(13) . 2 ?
O3W Na1 O14 88.9(3) . . ?
O3W Na1 O2 166.3(3) . 4_566 ?
O14 Na1 O2 101.9(3) . 4_566 ?
O3W Na1 O9 86.6(3) . 4_566 ?
O14 Na1 O9 135.8(3) . 4_566 ?
O2 Na1 O9 79.8(2) 4_566 4_566 ?
O3W Na1 O4W 88.2(3) . 4_566 ?
O14 Na1 O4W 82.2(3) . 4_566 ?
O2 Na1 O4W 101.5(3) 4_566 4_566 ?
O9 Na1 O4W 141.5(3) 4_566 4_566 ?
O3W Na1 O28 109.9(3) . 4_566 ?
O14 Na1 O28 75.7(3) . 4_566 ?
O2 Na1 O28 65.6(2) 4_566 4_566 ?
O9 Na1 O28 64.7(2) 4_566 4_566 ?
O4W Na1 O28 150.9(3) 4_566 4_566 ?
O3W Na1 O4 107.9(3) . 4_566 ?
O14 Na1 O4 155.4(3) . 4_566 ?
O2 Na1 O4 64.9(3) 4_566 4_566 ?
O9 Na1 O4 65.0(2) 4_566 4_566 ?
O4W Na1 O4 80.5(3) 4_566 4_566 ?
O28 Na1 O4 113.3(2) 4_566 4_566 ?
O3W Na1 W1 142.6(3) . 4_566 ?
O14 Na1 W1 125.5(2) . 4_566 ?
O2 Na1 W1 32.30(17) 4_566 4_566 ?
O9 Na1 W1 78.21(18) 4_566 4_566 ?
O4W Na1 W1 83.2(2) 4_566 4_566 ?
O28 Na1 W1 94.29(18) 4_566 4_566 ?
O4 Na1 W1 34.80(17) 4_566 4_566 ?
O3W Na1 W2 89.9(2) . 4_566 ?
O14 Na1 W2 168.2(2) . 4_566 ?
O2 Na1 W2 77.86(19) 4_566 4_566 ?
O9 Na1 W2 32.41(16) 4_566 4_566 ?
O4W Na1 W2 109.5(3) 4_566 4_566 ?
O28 Na1 W2 93.65(18) 4_566 4_566 ?
O4 Na1 W2 34.64(17) 4_566 4_566 ?
W1 Na1 W2 59.57(6) 4_566 4_566 ?
O3W Na1 W8 92.2(3) . 4_566 ?
O14 Na1 W8 102.6(2) . 4_566 ?
O2 Na1 W8 77.37(19) 4_566 4_566 ?
O9 Na1 W8 33.86(16) 4_566 4_566 ?
O4W Na1 W8 175.2(3) 4_566 4_566 ?
O28 Na1 W8 32.69(15) 4_566 4_566 ?
O4 Na1 W8 94.82(19) 4_566 4_566 ?
W1 Na1 W8 93.65(9) 4_566 4_566 ?
W2 Na1 W8 65.70(7) 4_566 4_566 ?
O3W Na1 W7 142.8(3) . 4_566 ?
O14 Na1 W7 80.8(2) . 4_566 ?
O2 Na1 W7 34.42(17) 4_566 4_566 ?
O9 Na1 W7 76.79(18) 4_566 4_566 ?
O4W Na1 W7 125.1(3) 4_566 4_566 ?
O28 Na1 W7 32.96(15) 4_566 4_566 ?
O4 Na1 W7 94.99(19) 4_566 4_566 ?
W1 Na1 W7 66.11(7) 4_566 4_566 ?
W2 Na1 W7 93.16(9) 4_566 4_566 ?
W8 Na1 W7 56.16(6) 4_566 4_566 ?
O3W Na1 Na9 126.1(11) . 4_566 ?
O14 Na1 Na9 65.4(11) . 4_566 ?
O2 Na1 Na9 66.8(11) 4_566 4_566 ?
O9 Na1 Na9 144.8(12) 4_566 4_566 ?
O4W Na1 Na9 44.1(10) 4_566 4_566 ?
O28 Na1 Na9 108.2(10) 4_566 4_566 ?
O4 Na1 Na9 90.0(11) 4_566 4_566 ?
W1 Na1 Na9 67.8(11) 4_566 4_566 ?
W2 Na1 Na9 124.0(11) 4_566 4_566 ?
W8 Na1 Na9 137.6(10) 4_566 4_566 ?
W7 Na1 Na9 81.5(10) 4_566 4_566 ?
Na9 Na2 O14W 90(2) . . ?
Na9 Na2 O8W 165(4) . . ?
O14W Na2 O8W 94.7(6) . . ?
Na9 Na2 O4W 94(2) . . ?
O14W Na2 O4W 169.3(6) . . ?
O8W Na2 O4W 83.8(4) . . ?
Na9 Na2 O1 102(4) . . ?
O14W Na2 O1 83.6(6) . . ?
O8W Na2 O1 91.8(4) . . ?
O4W Na2 O1 85.9(3) . . ?
Na9 Na2 O19 80(4) . 4_565 ?
O14W Na2 O19 99.2(6) . 4_565 ?
O8W Na2 O19 86.0(4) . 4_565 ?
O4W Na2 O19 91.3(3) . 4_565 ?
O1 Na2 O19 176.6(4) . 4_565 ?
Na9 Na2 O5W 8(3) . . ?
O14W Na2 O5W 93.6(6) . . ?
O8W Na2 O5W 169.7(4) . . ?
O4W Na2 O5W 89.1(4) . . ?
O1 Na2 O5W 95.1(4) . . ?
O19 Na2 O5W 86.8(3) 4_565 . ?
Na9 Na2 Na1 74(2) . 4_565 ?
O14W Na2 Na1 141.0(5) . 4_565 ?
O8W Na2 Na1 109.0(3) . 4_565 ?
O4W Na2 Na1 32.5(2) . 4_565 ?
O1 Na2 Na1 65.8(2) . 4_565 ?
O19 Na2 Na1 112.6(2) 4_565 4_565 ?
O5W Na2 Na1 67.3(3) . 4_565 ?
O1W Na3 O1W 179.998(1) . 3_565 ?
O1W Na3 O9W 88.9(5) . . ?
O1W Na3 O9W 91.1(5) 3_565 . ?
O1W Na3 O9W 91.1(5) . 3_565 ?
O1W Na3 O9W 88.9(5) 3_565 3_565 ?
O9W Na3 O9W 179.998(1) . 3_565 ?
O1W Na3 O7W 90.2(4) . 2 ?
O1W Na3 O7W 89.8(4) 3_565 2 ?
O9W Na3 O7W 83.3(5) . 2 ?
O9W Na3 O7W 96.7(5) 3_565 2 ?
O1W Na3 O7W 89.8(4) . 4_565 ?
O1W Na3 O7W 90.2(4) 3_565 4_565 ?
O9W Na3 O7W 96.7(5) . 4_565 ?
O9W Na3 O7W 83.3(5) 3_565 4_565 ?
O7W Na3 O7W 179.998(1) 2 4_565 ?
O1W Na3 Na5 92.1(4) . 2 ?
O1W Na3 Na5 87.9(4) 3_565 2 ?
O9W Na3 Na5 49.0(4) . 2 ?
O9W Na3 Na5 131.0(4) 3_565 2 ?
O7W Na3 Na5 132.1(3) 2 2 ?
O7W Na3 Na5 47.9(3) 4_565 2 ?
O1W Na3 Na5 87.9(4) . 4_565 ?
O1W Na3 Na5 92.1(4) 3_565 4_565 ?
O9W Na3 Na5 131.0(4) . 4_565 ?
O9W Na3 Na5 49.0(4) 3_565 4_565 ?
O7W Na3 Na5 47.9(3) 2 4_565 ?
O7W Na3 Na5 132.1(3) 4_565 4_565 ?
Na5 Na3 Na5 180.0 2 4_565 ?
O1W Na3 Na8 90.4(5) . . ?
O1W Na3 Na8 89.6(5) 3_565 . ?
O9W Na3 Na8 10.7(5) . . ?
O9W Na3 Na8 169.3(5) 3_565 . ?
O7W Na3 Na8 72.7(5) 2 . ?
O7W Na3 Na8 107.3(5) 4_565 . ?
Na5 Na3 Na8 59.5(4) 2 . ?
Na5 Na3 Na8 120.5(4) 4_565 . ?
O1W Na3 Na8 89.6(5) . 3_565 ?
O1W Na3 Na8 90.4(5) 3_565 3_565 ?
O9W Na3 Na8 169.3(5) . 3_565 ?
O9W Na3 Na8 10.7(5) 3_565 3_565 ?
O7W Na3 Na8 107.3(5) 2 3_565 ?
O7W Na3 Na8 72.7(5) 4_565 3_565 ?
Na5 Na3 Na8 120.5(4) 2 3_565 ?
Na5 Na3 Na8 59.5(4) 4_565 3_565 ?
Na8 Na3 Na8 180.000(1) . 3_565 ?
O17W Na4 O21W 89.9(11) . . ?
O17W Na4 O35 149.5(8) . . ?
O21W Na4 O35 93.0(8) . . ?
O17W Na4 O12W 89.3(9) . . ?
O21W Na4 O12W 88.1(9) . . ?
O35 Na4 O12W 121.1(7) . . ?
O17W Na4 O31 80.2(7) . . ?
O21W Na4 O31 112.1(8) . . ?
O35 Na4 O31 70.7(4) . . ?
O12W Na4 O31 157.0(7) . . ?
O17W Na4 O34 130.1(8) . . ?
O21W Na4 O34 130.2(9) . . ?
O35 Na4 O34 67.7(4) . . ?
O12W Na4 O34 67.6(6) . . ?
O31 Na4 O34 104.0(4) . . ?
O17W Na4 O32 88.1(7) . . ?
O21W Na4 O32 170.5(9) . . ?
O35 Na4 O32 84.2(4) . . ?
O12W Na4 O32 101.1(6) . . ?
O31 Na4 O32 58.4(3) . . ?
O34 Na4 O32 56.8(3) . . ?
O17W Na4 Cu3 114.6(7) . . ?
O21W Na4 Cu3 98.6(7) . . ?
O35 Na4 Cu3 35.0(2) . . ?
O12W Na4 Cu3 155.0(7) . . ?
O31 Na4 Cu3 36.7(2) . . ?
O34 Na4 Cu3 90.3(3) . . ?
O32 Na4 Cu3 73.9(3) . . ?
O17W Na4 Cu1 159.9(8) . . ?
O21W Na4 Cu1 110.1(9) . . ?
O35 Na4 Cu1 32.7(2) . . ?
O12W Na4 Cu1 93.0(6) . . ?
O31 Na4 Cu1 90.3(3) . . ?
O34 Na4 Cu1 35.6(2) . . ?
O32 Na4 Cu1 71.9(3) . . ?
Cu3 Na4 Cu1 62.11(19) . . ?
O17W Na4 W8 76.6(6) . . ?
O21W Na4 W8 139.0(8) . . ?
O35 Na4 W8 81.6(4) . . ?
O12W Na4 W8 129.4(6) . . ?
O31 Na4 W8 28.1(2) . . ?
O34 Na4 W8 85.1(3) . . ?
O32 Na4 W8 31.66(18) . . ?
Cu3 Na4 W8 55.57(17) . . ?
Cu1 Na4 W8 86.7(3) . . ?
O17W Na4 W9 107.4(7) . . ?
O21W Na4 W9 157.7(9) . . ?
O35 Na4 W9 79.3(4) . . ?
O12W Na4 W9 78.4(5) . . ?
O31 Na4 W9 85.2(3) . . ?
O34 Na4 W9 27.6(2) . . ?
O32 Na4 W9 30.21(18) . . ?
Cu3 Na4 W9 87.1(3) . . ?
Cu1 Na4 W9 53.81(17) . . ?
W8 Na4 W9 61.03(18) . . ?
O17W Na4 Na6 26.6(7) . 1_455 ?
O21W Na4 Na6 66.4(9) . 1_455 ?
O35 Na4 Na6 133.5(5) . 1_455 ?
O12W Na4 Na6 100.3(6) . 1_455 ?
O31 Na4 Na6 79.2(4) . 1_455 ?
O34 Na4 Na6 156.4(5) . 1_455 ?
O32 Na4 Na6 109.3(4) . 1_455 ?
Cu3 Na4 Na6 104.4(4) . 1_455 ?
Cu1 Na4 Na6 166.0(4) . 1_455 ?
W8 Na4 Na6 88.2(3) . 1_455 ?
W9 Na4 Na6 133.2(4) . 1_455 ?
O22W Na5 O16W 20.1(17) 3_556 . ?
O22W Na5 O15W 105.6(16) 3_556 . ?
O16W Na5 O15W 85.5(14) . . ?
O22W Na5 O11W 85.0(11) 3_556 . ?
O16W Na5 O11W 87(2) . . ?
O15W Na5 O11W 90.9(11) . . ?
O22W Na5 O13W 105.9(12) 3_556 . ?
O16W Na5 O13W 103(2) . . ?
O15W Na5 O13W 84.3(12) . . ?
O11W Na5 O13W 168.9(7) . . ?
O22W Na5 O7W 72.6(14) 3_556 3_556 ?
O16W Na5 O7W 92.4(12) . 3_556 ?
O15W Na5 O7W 173.8(10) . 3_556 ?
O11W Na5 O7W 94.7(5) . 3_556 ?
O13W Na5 O7W 90.6(7) . 3_556 ?
O22W Na5 O9W 167.0(14) 3_556 2_545 ?
O16W Na5 O9W 172.8(13) . 2_545 ?
O15W Na5 O9W 87.4(9) . 2_545 ?
O11W Na5 O9W 94.8(5) . 2_545 ?
O13W Na5 O9W 75.0(7) . 2_545 ?
O7W Na5 O9W 94.5(5) 3_556 2_545 ?
O22W Na5 Na3 121.6(13) 3_556 2_545 ?
O16W Na5 Na3 141.0(12) . 2_545 ?
O15W Na5 Na3 132.2(9) . 2_545 ?
O11W Na5 Na3 99.9(4) . 2_545 ?
O13W Na5 Na3 76.3(6) . 2_545 ?
O7W Na5 Na3 49.0(3) 3_556 2_545 ?
O9W Na5 Na3 45.6(4) 2_545 2_545 ?
O22W Na5 Na8 170.3(14) 3_556 2_545 ?
O16W Na5 Na8 150.4(12) . 2_545 ?
O15W Na5 Na8 64.9(9) . 2_545 ?
O11W Na5 Na8 93.2(6) . 2_545 ?
O13W Na5 Na8 75.7(7) . 2_545 ?
O7W Na5 Na8 117.1(6) 3_556 2_545 ?
O9W Na5 Na8 22.6(5) 2_545 2_545 ?
Na3 Na5 Na8 68.1(4) 2_545 2_545 ?
O22W Na5 Na6 70.2(11) 3_556 2_645 ?
O16W Na5 Na6 60(2) . 2_645 ?
O15W Na5 Na6 60.8(11) . 2_645 ?
O11W Na5 Na6 41.1(4) . 2_645 ?
O13W Na5 Na6 140.5(7) . 2_645 ?
O7W Na5 Na6 122.9(5) 3_556 2_645 ?
O9W Na5 Na6 117.7(5) 2_545 2_645 ?
Na3 Na5 Na6 140.6(4) 2_545 2_645 ?
Na8 Na5 Na6 102.4(5) 2_545 2_645 ?
O22W Na5 Na11 25.3(13) 3_556 3_556 ?
O16W Na5 Na11 42.0(15) . 3_556 ?
O15W Na5 Na11 124.0(11) . 3_556 ?
O11W Na5 Na11 101.4(8) . 3_556 ?
O13W Na5 Na11 89.6(9) . 3_556 ?
O7W Na5 Na11 52.4(8) 3_556 3_556 ?
O9W Na5 Na11 143.8(9) 2_545 3_556 ?
Na3 Na5 Na11 99.4(8) 2_545 3_556 ?
Na8 Na5 Na11 162.4(9) 2_545 3_556 ?
Na6 Na5 Na11 95.1(8) 2_645 3_556 ?
O19W Na6 O17W 102.6(19) . 1_655 ?
O19W Na6 O11W 139(2) . 2_655 ?
O17W Na6 O11W 85.7(8) 1_655 2_655 ?
O19W Na6 O2W 35.0(17) . . ?
O17W Na6 O2W 136.3(10) 1_655 . ?
O11W Na6 O2W 130.9(10) 2_655 . ?
O19W Na6 O23 77.2(19) . . ?
O17W Na6 O23 79.2(8) 1_655 . ?
O11W Na6 O23 143.2(8) 2_655 . ?
O2W Na6 O23 80.0(6) . . ?
O19W Na6 Na7 97.9(19) . . ?
O17W Na6 Na7 137.8(11) 1_655 . ?
O11W Na6 Na7 102.1(7) 2_655 . ?
O2W Na6 Na7 65.9(7) . . ?
O23 Na6 Na7 69.9(6) . . ?
O19W Na6 Na5 102.6(19) . 2_655 ?
O17W Na6 Na5 108.1(7) 1_655 2_655 ?
O11W Na6 Na5 38.4(4) 2_655 2_655 ?
O2W Na6 Na5 95.4(8) . 2_655 ?
O23 Na6 Na5 172.5(6) . 2_655 ?
Na7 Na6 Na5 102.8(7) . 2_655 ?
O19W Na6 Na4 126.6(17) . 1_655 ?
O17W Na6 Na4 26.2(7) 1_655 1_655 ?
O11W Na6 Na4 74.1(5) 2_655 1_655 ?
O2W Na6 Na4 154.9(8) . 1_655 ?
O23 Na6 Na4 77.8(5) . 1_655 ?
Na7 Na6 Na4 116.3(7) . 1_655 ?
Na5 Na6 Na4 107.8(4) 2_655 1_655 ?
O20W Na7 O10W 109.4(13) . . ?
O20W Na7 O5 154.4(17) . 2_655 ?
O10W Na7 O5 84.4(9) . 2_655 ?
O20W Na7 O11 99.8(13) . 2_655 ?
O10W Na7 O11 142.4(14) . 2_655 ?
O5 Na7 O11 60.2(6) 2_655 2_655 ?
O20W Na7 Na6 85.8(13) . . ?
O10W Na7 Na6 114.1(12) . . ?
O5 Na7 Na6 108.6(9) 2_655 . ?
O11 Na7 Na6 90.7(8) 2_655 . ?
O20W Na7 Na10 88.6(13) . 2 ?
O10W Na7 Na10 47.9(8) . 2 ?
O5 Na7 Na10 85.2(12) 2_655 2 ?
O11 Na7 Na10 112.0(12) 2_655 2 ?
Na6 Na7 Na10 157.3(11) . 2 ?
O20W Na7 W3 127.8(13) . 2_655 ?
O10W Na7 W3 116.0(10) . 2_655 ?
O5 Na7 W3 31.9(3) 2_655 2_655 ?
O11 Na7 W3 28.6(3) 2_655 2_655 ?
Na6 Na7 W3 97.7(7) . 2_655 ?
Na10 Na7 W3 103.1(11) 2 2_655 ?
O20W Na7 Na12 112.7(14) . 2_655 ?
O10W Na7 Na12 75.5(10) . 2_655 ?
O5 Na7 Na12 48.4(7) 2_655 2_655 ?
O11 Na7 Na12 71.5(8) 2_655 2_655 ?
Na6 Na7 Na12 155.8(7) . 2_655 ?
Na10 Na7 Na12 44.3(7) 2 2_655 ?
W3 Na7 Na12 58.9(5) 2_655 2_655 ?
O9W Na8 O12 103.1(12) . 2 ?
O9W Na8 O11 110.8(14) . 2 ?
O12 Na8 O11 74.0(8) 2 2 ?
O9W Na8 O26 88.9(12) . 3_565 ?
O12 Na8 O26 131.8(11) 2 3_565 ?
O11 Na8 O26 144.2(10) 2 3_565 ?
O9W Na8 O5W 161.1(16) . 3_565 ?
O12 Na8 O5W 88.7(8) 2 3_565 ?
O11 Na8 O5W 86.4(7) 2 3_565 ?
O26 Na8 O5W 72.3(7) 3_565 3_565 ?
O9W Na8 W3 108.2(13) . 2 ?
O12 Na8 W3 38.8(5) 2 2 ?
O11 Na8 W3 35.5(4) 2 2 ?
O26 Na8 W3 161.5(10) 3_565 2 ?
O5W Na8 W3 90.3(7) 3_565 2 ?
O9W Na8 W4 105.9(11) . 2 ?
O12 Na8 W4 31.7(4) 2 2 ?
O11 Na8 W4 102.4(8) 2 2 ?
O26 Na8 W4 100.1(8) 3_565 2 ?
O5W Na8 W4 76.5(6) 3_565 2 ?
W3 Na8 W4 69.0(5) 2 2 ?
O9W Na8 Na5 36.9(8) . 2 ?
O12 Na8 Na5 116.8(9) 2 2 ?
O11 Na8 Na5 81.6(7) 2 2 ?
O26 Na8 Na5 100.7(8) 3_565 2 ?
O5W Na8 Na5 147.0(9) 3_565 2 ?
W3 Na8 Na5 97.3(7) 2 2 ?
W4 Na8 Na5 136.0(7) 2 2 ?
O9W Na8 Na9 165.0(18) . 3_565 ?
O12 Na8 Na9 82.3(13) 2 3_565 ?
O11 Na8 Na9 84.0(12) 2 3_565 ?
O26 Na8 Na9 77.3(14) 3_565 3_565 ?
O5W Na8 Na9 6.4(12) 3_565 3_565 ?
W3 Na8 Na9 84.9(13) 2 3_565 ?
W4 Na8 Na9 71.4(10) 2 3_565 ?
Na5 Na8 Na9 151.4(10) 2 3_565 ?
O9W Na8 Na3 15.9(8) . . ?
O12 Na8 Na3 98.8(7) 2 . ?
O11 Na8 Na3 124.8(9) 2 . ?
O26 Na8 Na3 80.4(6) 3_565 . ?
O5W Na8 Na3 148.7(10) 3_565 . ?
W3 Na8 Na3 114.5(7) 2 . ?
W4 Na8 Na3 94.1(5) 2 . ?
Na5 Na8 Na3 52.4(3) 2 . ?
Na9 Na8 Na3 150.5(12) 3_565 . ?
O5W Na9 Na2 163(7) . . ?
O5W Na9 O19 125(5) . 4_565 ?
Na2 Na9 O19 70(3) . 4_565 ?
O5W Na9 O14W 125(4) . . ?
Na2 Na9 O14W 60(2) . . ?
O19 Na9 O14W 87.7(19) 4_565 . ?
O5W Na9 O4W 111(3) . . ?
Na2 Na9 O4W 58(2) . . ?
O19 Na9 O4W 80.0(18) 4_565 . ?
O14W Na9 O4W 118(2) . . ?
O5W Na9 O1 112(5) . . ?
Na2 Na9 O1 52(3) . . ?
O19 Na9 O1 122(2) 4_565 . ?
O14W Na9 O1 67.7(17) . . ?
O4W Na9 O1 68.8(16) . . ?
O5W Na9 W5 103(4) . 4_565 ?
Na2 Na9 W5 88(3) . 4_565 ?
O19 Na9 W5 25.5(8) 4_565 4_565 ?
O14W Na9 W5 112(2) . 4_565 ?
O4W Na9 W5 74.3(15) . 4_565 ?
O1 Na9 W5 136(2) . 4_565 ?
O5W Na9 Na8 15(3) . 3_565 ?
Na2 Na9 Na8 164(3) . 3_565 ?
O19 Na9 Na8 111(3) 4_565 3_565 ?
O14W Na9 Na8 135(2) . 3_565 ?
O4W Na9 Na8 105.5(15) . 3_565 ?
O1 Na9 Na8 124(2) . 3_565 ?
W5 Na9 Na8 88.2(17) 4_565 3_565 ?
O5W Na9 Na1 78(3) . 4_565 ?
Na2 Na9 Na1 87(3) . 4_565 ?
O19 Na9 Na1 114.1(18) 4_565 4_565 ?
O14W Na9 Na1 132(3) . 4_565 ?
O4W Na9 Na1 38.0(8) . 4_565 ?
O1 Na9 Na1 64.9(13) . 4_565 ?
W5 Na9 Na1 99.0(13) 4_565 4_565 ?
Na8 Na9 Na1 77.9(11) 3_565 4_565 ?
O10W Na10 N6 79.4(9) 2_545 2_545 ?
O10W Na10 O33 150.6(15) 2_545 . ?
N6 Na10 O33 78.0(8) 2_545 . ?
O10W Na10 Na12 104.5(10) 2_545 1_455 ?
N6 Na10 Na12 169.9(16) 2_545 1_455 ?
O33 Na10 Na12 101.0(8) . 1_455 ?
O10W Na10 Na7 50.2(8) 2_545 2_545 ?
N6 Na10 Na7 107.2(12) 2_545 2_545 ?
O33 Na10 Na7 120.8(14) . 2_545 ?
Na12 Na10 Na7 82.0(9) 1_455 2_545 ?
O18W Na11 O22W 104(2) 4_566 . ?
O18W Na11 O36 71(3) 4_566 3_566 ?
O22W Na11 O36 104(2) . 3_566 ?
O18W Na11 O16W 91(2) 4_566 3_556 ?
O22W Na11 O16W 14.0(19) . 3_556 ?
O36 Na11 O16W 94.7(18) 3_566 3_556 ?
O18W Na11 O30 137(3) 4_566 4_566 ?
O22W Na11 O30 64.3(17) . 4_566 ?
O36 Na11 O30 72.2(12) 3_566 4_566 ?
O16W Na11 O30 71(2) 3_556 4_566 ?
O18W Na11 Na5 108(2) 4_566 3_556 ?
O22W Na11 Na5 24.8(15) . 3_556 ?
O36 Na11 Na5 128.3(15) 3_566 3_556 ?
O16W Na11 Na5 34.4(13) 3_556 3_556 ?
O30 Na11 Na5 79.3(15) 4_566 3_556 ?
O21 Na12 O3 64.3(4) . . ?
O21 Na12 O12W 75.0(6) . 1_655 ?
O3 Na12 O12W 119.3(7) . 1_655 ?
O21 Na12 O13 63.6(4) . . ?
O3 Na12 O13 73.8(4) . . ?
O12W Na12 O13 124.9(7) 1_655 . ?
O21 Na12 Na10 158.9(10) . 1_655 ?
O3 Na12 Na10 112.2(8) . 1_655 ?
O12W Na12 Na10 90.6(8) 1_655 1_655 ?
O13 Na12 Na10 137.0(9) . 1_655 ?
O21 Na12 O5 105.3(6) . . ?
O3 Na12 O5 57.9(4) . . ?
O12W Na12 O5 175.8(8) 1_655 . ?
O13 Na12 O5 58.2(4) . . ?
Na10 Na12 O5 88.0(6) 1_655 . ?
O21 Na12 W6 32.3(3) . . ?
O3 Na12 W6 35.2(3) . . ?
O12W Na12 W6 89.1(6) 1_655 . ?
O13 Na12 W6 75.1(4) . . ?
Na10 Na12 W6 135.0(9) 1_655 . ?
O5 Na12 W6 89.1(4) . . ?
O21 Na12 W5 31.7(3) . . ?
O3 Na12 W5 75.1(4) . . ?
O12W Na12 W5 93.1(6) 1_655 . ?
O13 Na12 W5 34.9(3) . . ?
Na10 Na12 W5 168.7(10) 1_655 . ?
O5 Na12 W5 89.1(4) . . ?
W6 Na12 W5 55.9(2) . . ?
O21 Na12 W3 88.3(5) . . ?
O3 Na12 W3 70.7(4) . . ?
O12W Na12 W3 151.7(7) 1_655 . ?
O13 Na12 W3 28.3(2) . . ?
Na10 Na12 W3 110.7(7) 1_655 . ?
O5 Na12 W3 32.0(2) . . ?
W6 Na12 W3 88.5(3) . . ?
W5 Na12 W3 62.7(3) . . ?
O21 Na12 W1 88.6(4) . . ?
O3 Na12 W1 28.1(2) . . ?
O12W Na12 W1 144.6(7) 1_655 . ?
O13 Na12 W1 70.8(4) . . ?
Na10 Na12 W1 94.9(6) 1_655 . ?
O5 Na12 W1 31.8(2) . . ?
W6 Na12 W1 62.8(3) . . ?
W5 Na12 W1 88.4(3) . . ?
W3 Na12 W1 54.8(2) . . ?
O21 Na12 Na7 144.8(6) . 2_645 ?
O3 Na12 Na7 95.5(5) . 2_645 ?
O12W Na12 Na7 138.8(7) 1_655 2_645 ?
O13 Na12 Na7 83.7(5) . 2_645 ?
Na10 Na12 Na7 53.7(7) 1_655 2_645 ?
O5 Na12 Na7 42.0(4) . 2_645 ?
W6 Na12 Na7 129.9(5) . 2_645 ?
W5 Na12 Na7 118.4(5) . 2_645 ?
W3 Na12 Na7 57.0(4) . 2_645 ?
W1 Na12 Na7 67.4(4) . 2_645 ?
O19W O2W Na6 56(2) . . ?
Na2 O4W Na1 116.3(4) . 4_565 ?
Na2 O4W Na9 28.1(13) . . ?
Na1 O4W Na9 97.8(14) 4_565 . ?
Na9 O5W Na2 9(4) . . ?
Na9 O5W Na8 159(4) . 3_565 ?
Na2 O5W Na8 161.6(7) . 3_565 ?
Na5 O7W Na3 83.1(4) 3_556 2_545 ?
Na8 O9W Na3 153.5(13) . . ?
Na8 O9W Na5 120.5(12) . 2 ?
Na3 O9W Na5 85.4(5) . 2 ?
Na10 O10W Na7 81.9(12) 2 . ?
Na5 O11W Na6 100.5(7) . 2_645 ?
Na4 O12W Na12 123.6(10) . 1_455 ?
Na2 O14W Na9 29.1(14) . . ?
O22W O16W Na5 70(5) 3_556 . ?
O22W O16W Na11 43(5) 3_556 3_556 ?
Na5 O16W Na11 104(2) . 3_556 ?
Na4 O17W Na6 127.3(13) . 1_455 ?
O2W O19W Na6 89(3) . . ?
O16W O22W Na5 90(5) 3_556 3_556 ?
O16W O22W Na11 123(7) 3_556 . ?
Na5 O22W Na11 130(3) 3_556 . ?

loop_
_geom_bond_atom_site_label_1
_geom_bond_atom_site_label_2
_geom_bond_distance
_geom_bond_site_symmetry_2
_geom_bond_publ_flag
W1 O1 1.686(8) . ?
W1 O3 1.854(7) . ?
W1 O2 1.873(7) . ?
W1 O5 1.950(7) . ?
W1 O4 1.952(7) . ?
W1 O6 2.304(7) . ?
W1 Na1 3.392(4) 4_565 ?
W1 Na12 3.672(14) . ?
W2 O7 1.733(7) . ?
W2 O8 1.864(7) . ?
W2 O9 1.890(6) . ?
W2 O10 1.949(7) . ?
W2 O4 1.968(7) . ?
W2 O6 2.302(6) . ?
W2 Na1 3.426(4) 4_565 ?
W3 O11 1.734(8) . ?
W3 O13 1.849(8) . ?
W3 O12 1.871(7) . ?
W3 O10 1.947(7) . ?
W3 O5 1.955(7) . ?
W3 O6 2.287(7) . ?
W3 Na8 2.99(3) 2_545 ?
W3 Na7 3.59(2) 2_645 ?
W3 Na12 3.667(14) . ?
W4 O14 1.732(7) . ?
W4 O15 1.821(7) . ?
W4 O17 1.920(7) . ?
W4 O16 1.930(7) . ?
W4 O12 2.023(7) . ?
W4 O18 2.255(6) . ?
W4 Na8 3.57(2) 2_545 ?
W5 O19 1.730(7) . ?
W5 O20 1.823(7) . ?
W5 O17 1.905(7) . ?
W5 O21 1.931(7) . ?
W5 O13 2.028(8) . ?
W5 O22 2.269(6) . ?
W5 Na12 3.514(15) . ?
W5 Na9 3.62(8) 4_566 ?
W6 O23 1.738(8) . ?
W6 O24 1.826(7) . ?
W6 O25 1.910(7) . ?
W6 O21 1.939(7) . ?
W6 O3 2.034(8) . ?
W6 O22 2.281(7) . ?
W6 Na12 3.493(15) . ?
W7 O26 1.734(7) . ?
W7 O27 1.797(7) . ?
W7 O25 1.898(7) . ?
W7 O28 1.950(6) . ?
W7 O2 2.042(7) . ?
W7 O29 2.275(6) . ?
W7 Na1 3.504(4) 4_565 ?
W8 O30 1.738(7) . ?
W8 O31 1.816(7) . ?
W8 O32 1.921(7) . ?
W8 O28 1.934(7) . ?
W8 O9 2.003(7) . ?
W8 O29 2.282(6) . ?
W8 Na1 3.498(4) 4_565 ?
W8 Na4 3.633(11) . ?
W9 O33 1.737(7) . ?
W9 O34 1.781(8) . ?
W9 O32 1.882(7) . ?
W9 O16 1.945(6) . ?
W9 O8 2.011(7) . ?
W9 O18 2.299(6) . ?
W9 Na4 3.685(12) . ?
Cu1 O35 1.954(8) . ?
Cu1 O15 1.982(7) . ?
Cu1 O34 2.015(8) . ?
Cu1 N1 2.018(9) . ?
Cu1 O18 2.351(6) . ?
Cu1 N3 2.583(9) 3_566 ?
Cu1 Na4 3.462(11) . ?
Cu2 O20 1.965(7) . ?
Cu2 N4 1.978(8) . ?
Cu2 O24 2.000(7) . ?
Cu2 N1 2.032(8) . ?
Cu2 O22 2.409(7) . ?
Cu2 O36 2.430(13) . ?
Cu3 O35 1.973(8) . ?
Cu3 N4 1.995(8) . ?
Cu3 O27 2.005(7) . ?
Cu3 O31 2.013(7) . ?
Cu3 O7 2.230(7) 2 ?
Cu3 O29 2.388(7) . ?
Cu3 Na4 3.364(11) . ?
Si O22 1.617(7) . ?
Si O18 1.619(7) . ?
Si O29 1.624(7) . ?
Si O6 1.656(7) . ?
O1 Na2 2.393(9) . ?
O1 Na9 2.96(8) . ?
O2 Na1 2.394(8) 4_565 ?
O3 Na12 2.567(17) . ?
O4 Na1 2.532(8) 4_565 ?
O5 Na7 2.57(3) 2_645 ?
O5 Na12 2.882(15) . ?
O7 Cu3 2.230(7) 2_545 ?
O9 Na1 2.443(7) 4_565 ?
O11 Na8 2.42(3) 2_545 ?
O11 Na7 2.91(2) 2_645 ?
O12 Na8 2.27(3) 2_545 ?
O13 Na12 2.599(17) . ?
O14 Na1 2.332(8) . ?
O19 Na2 2.397(8) 4_566 ?
O19 Na9 2.52(8) 4_566 ?
O21 Na12 2.425(16) . ?
O23 Na6 2.613(19) . ?
O26 Na8 2.45(3) 3_565 ?
O28 Na1 2.531(7) 4_565 ?
O30 Na11 2.92(5) 4_565 ?
O31 Na4 2.592(13) . ?
O32 Na4 2.862(14) . ?
O33 Na10 2.52(2) . ?
O34 Na4 2.762(13) . ?
O35 Na4 2.350(13) . ?
O36 Na11 2.61(7) 3_566 ?
N1 N2 1.228(11) . ?
N2 N3 1.160(12) . ?
N4 N5 1.247(14) . ?
N5 N6 1.199(17) . ?
N6 Na10 2.49(3) 2 ?
Na1 O3W 2.297(10) . ?
Na1 O2 2.395(8) 4_566 ?
Na1 O9 2.443(7) 4_566 ?
Na1 O4W 2.443(9) 4_566 ?
Na1 O28 2.531(7) 4_566 ?
Na1 O4 2.533(8) 4_566 ?
Na1 W1 3.392(4) 4_566 ?
Na1 W2 3.426(4) 4_566 ?
Na1 W8 3.498(4) 4_566 ?
Na1 W7 3.504(4) 4_566 ?
Na1 Na9 3.93(6) 4_566 ?
Na2 Na9 1.30(7) . ?
Na2 O14W 2.329(19) . ?
Na2 O8W 2.346(12) . ?
Na2 O4W 2.353(11) . ?
Na2 O19 2.397(8) 4_565 ?
Na2 O5W 2.453(11) . ?
Na2 Na1 4.074(7) 4_565 ?
Na3 O1W 2.365(10) . ?
Na3 O1W 2.365(10) 3_565 ?
Na3 O9W 2.371(14) . ?
Na3 O9W 2.371(14) 3_565 ?
Na3 O7W 2.515(13) 2 ?
Na3 O7W 2.515(12) 4_565 ?
Na3 Na5 3.307(9) 2 ?
Na3 Na5 3.307(9) 4_565 ?
Na3 Na8 3.87(2) . ?
Na3 Na8 3.87(2) 3_565 ?
Na4 O17W 2.08(2) . ?
Na4 O21W 2.30(3) . ?
Na4 O12W 2.38(2) . ?
Na4 Na6 3.75(2) 1_455 ?
Na5 O22W 2.12(5) 3_556 ?
Na5 O16W 2.26(4) . ?
Na5 O15W 2.34(3) . ?
Na5 O11W 2.357(15) . ?
Na5 O13W 2.39(2) . ?
Na5 O7W 2.470(15) 3_556 ?
Na5 O9W 2.503(18) 2_545 ?
Na5 Na3 3.306(9) 2_545 ?
Na5 Na8 3.59(2) 2_545 ?
Na5 Na6 3.73(2) 2_645 ?
Na5 Na11 3.89(7) 3_556 ?
Na6 O19W 2.12(6) . ?
Na6 O17W 2.11(3) 1_655 ?
Na6 O11W 2.493(19) 2_655 ?
Na6 O2W 2.56(2) . ?
Na6 Na7 3.06(4) . ?
Na6 Na5 3.73(2) 2_655 ?
Na6 Na4 3.75(2) 1_655 ?
Na7 O20W 2.41(5) . ?
Na7 O10W 2.43(3) . ?
Na7 O5 2.57(3) 2_655 ?
Na7 O11 2.91(2) 2_655 ?
Na7 Na10 3.14(4) 2 ?
Na7 W3 3.59(2) 2_655 ?
Na7 Na12 3.85(4) 2_655 ?
Na8 O9W 1.60(2) . ?
Na8 O12 2.27(3) 2 ?
Na8 O11 2.42(3) 2 ?
Na8 O26 2.45(3) 3_565 ?
Na8 O5W 2.68(2) 3_565 ?
Na8 W3 2.99(3) 2 ?
Na8 W4 3.57(2) 2 ?
Na8 Na5 3.59(2) 2 ?
Na8 Na9 3.80(7) 3_565 ?
Na9 O5W 1.18(6) . ?
Na9 O19 2.52(8) 4_565 ?
Na9 O14W 2.68(6) . ?
Na9 O4W 2.76(6) . ?
Na9 W5 3.62(8) 4_565 ?
Na9 Na8 3.80(7) 3_565 ?
Na9 Na1 3.93(6) 4_565 ?
Na10 O10W 2.35(3) 2_545 ?
Na10 N6 2.49(3) 2_545 ?
Na10 Na12 2.71(3) 1_455 ?
Na10 Na7 3.14(4) 2_545 ?
Na11 O18W 1.89(7) 4_566 ?
Na11 O22W 2.17(7) . ?
Na11 O36 2.61(7) 3_566 ?
Na11 O16W 2.67(7) 3_556 ?
Na11 O30 2.92(5) 4_566 ?
Na11 Na5 3.89(7) 3_556 ?
Na12 O12W 2.58(2) 1_655 ?
Na12 Na10 2.71(3) 1_655 ?
Na12 Na7 3.85(4) 2_645 ?
O2W O19W 1.47(6) . ?
O4W Na1 2.443(9) 4_565 ?
O5W Na8 2.68(2) 3_565 ?
O7W Na5 2.470(15) 3_556 ?
O7W Na3 2.515(12) 2_545 ?
O9W Na5 2.504(18) 2 ?
O10W Na10 2.35(3) 2 ?
O11W Na6 2.493(19) 2_645 ?
O12W Na12 2.58(2) 1_455 ?
O16W O22W 0.78(6) 3_556 ?
O16W Na11 2.67(7) 3_556 ?
O17W Na6 2.11(3) 1_455 ?
O18W Na11 1.89(7) 4_565 ?
O22W O16W 0.78(6) 3_556 ?
O22W Na5 2.12(5) 3_556 ?
